data_1516483
loop_
_publ_author_name
'Reid, Gavin D.'
'Whittaker, Douglas J.'
'Roth, Wolfgang'
'Whitaker, Benjamin J.'
'Williamson, Matthew J. I.'
'Beddard, Godfrey S.'

_publ_section_title
;
 Excited State Dynamics and Rapid Internal Conversion in a Stable Dipole
 Molecule
;
_journal_issue 5
_journal_name_full 'Photochemical &amp; Photobiological Sciences'
_journal_page_first 585
_journal_page_last 590
_journal_paper_doi 10.1039/b301728a
_journal_volume 2
_journal_year 2003
_chemical_formula_moiety 'C28 H19 N O2'
_chemical_formula_sum 'C28 H19 N O2'
_chemical_formula_weight 401.44
_chemical_name_systematic ?
_space_group_IT_number 14
_symmetry_cell_setting monoclinic
_symmetry_space_group_name_Hall '-P 2ybc'
_symmetry_space_group_name_H-M 'P 1 21/c 1'
_atom_sites_solution_hydrogens geom
_atom_sites_solution_primary direct
_atom_sites_solution_secondary difmap
_audit_creation_method SHELXL-97
_cell_angle_alpha 90.00
_cell_angle_beta 100.0049(14)
_cell_angle_gamma 90.00
_cell_formula_units_Z 4
_cell_length_a 11.1602(2)
_cell_length_b 8.3306(2)
_cell_length_c 21.5276(6)
_cell_measurement_reflns_used 47521
_cell_measurement_temperature 190(2)
_cell_measurement_theta_max 30.0
_cell_measurement_theta_min 2.5
_cell_volume 1971.01(8)
_computing_cell_refinement DENZO-SMN
_computing_data_collection 'KCD (Nonius, 1997)'
_computing_data_reduction DENZO-SMN
_computing_molecular_graphics 'ORTEX (McArdle, 1995)'
_computing_publication_material 'local program'
_computing_structure_refinement 'SHELXL-97 (Sheldrick, 1997)'
_computing_structure_solution 'SHELXS-97 (Sheldrick, 1990)'
_diffrn_ambient_temperature 190(2)
_diffrn_measured_fraction_theta_full 0.851
_diffrn_measured_fraction_theta_max 0.851
_diffrn_measurement_device_type 'Nonius KappaCCD diffractometer'
_diffrn_measurement_method 'Area-detector scans'
_diffrn_radiation_monochromator graphite
_diffrn_radiation_source 'fine-focus sealed tube'
_diffrn_radiation_type MoK\a
_diffrn_radiation_wavelength 0.71073
_diffrn_reflns_av_R_equivalents 0.0206
_diffrn_reflns_av_sigmaI/netI 0.0267
_diffrn_reflns_limit_h_max 15
_diffrn_reflns_limit_h_min -15
_diffrn_reflns_limit_k_max 11
_diffrn_reflns_limit_k_min -11
_diffrn_reflns_limit_l_max 30
_diffrn_reflns_limit_l_min -30
_diffrn_reflns_number 18459
_diffrn_reflns_theta_full 30.46
_diffrn_reflns_theta_max 30.46
_diffrn_reflns_theta_min 2.43
_exptl_absorpt_coefficient_mu 0.085
_exptl_absorpt_correction_T_max 0.9849
_exptl_absorpt_correction_T_min 0.9636
_exptl_absorpt_correction_type multi-scan
_exptl_absorpt_process_details
;
Using multiple and symmetry-related data measurements via the program SORTAV
See R.H. Blessing, Acta Cryst (1995), A51, 33-38 
;
_exptl_crystal_colour red
_exptl_crystal_density_diffrn 1.353
_exptl_crystal_density_method 'not measured'
_exptl_crystal_description prism
_exptl_crystal_F_000 840
_exptl_crystal_size_max 0.44
_exptl_crystal_size_mid 0.20
_exptl_crystal_size_min 0.18
_refine_diff_density_max 0.258
_refine_diff_density_min -0.232
_refine_diff_density_rms 0.062
_refine_ls_extinction_coef 0.031(5)
_refine_ls_extinction_expression Fc^*^=kFc[1+0.001xFc^2^\l^3^/sin(2\q)]^-1/4^
_refine_ls_extinction_method SHELXL
_refine_ls_goodness_of_fit_ref 1.025
_refine_ls_hydrogen_treatment constr
_refine_ls_matrix_type full
_refine_ls_number_parameters 281
_refine_ls_number_reflns 5395
_refine_ls_number_restraints 0
_refine_ls_restrained_S_all 1.025
_refine_ls_R_factor_all 0.0579
_refine_ls_R_factor_gt 0.0420
_refine_ls_shift/su_max 0.001
_refine_ls_shift/su_mean 0.000
_refine_ls_structure_factor_coef Fsqd
_refine_ls_weighting_details 'w=1/[\s^2^(Fo^2^)+(0.0540P)^2^+0.3982P] where P=(Fo^2^+2Fc^2^)/3'
_refine_ls_weighting_scheme calc
_refine_ls_wR_factor_gt 0.1044
_refine_ls_wR_factor_ref 0.1139
_reflns_number_gt 4340
_reflns_number_total 5395
_reflns_threshold_expression >2sigma(I)
_cod_data_source_file b301728a.txt
_cod_data_source_block ron104
_cod_depositor_comments
;
The following automatic conversions were performed:

'_symmetry_cell_setting' value 'Monoclinic' changed to 'monoclinic'
according to
/usr/data/users/saulius/automatic-downloads/retrospective/RSC/lib/dictionaries/cif_core.dic
dictionary named 'cif_core.dic' version 2.4.2 from 2011-04-26.

Automatic conversion script
Id: cif_fix_values 2281 2013-09-26 08:29:07Z andrius 

The following automatic conversions were performed:

'_refine_ls_weighting_scheme' value 'calc
w=1/[\s^2^(Fo^2^)+(0.0540P)^2^+0.3982P] where P=(Fo^2^+2Fc^2^)/3' was
changed to 'calc'. New tag '_refine_ls_weighting_details' was
created. The value of the new tag was set to
'w=1/[\s^2^(Fo^2^)+(0.0540P)^2^+0.3982P] where P=(Fo^2^+2Fc^2^)/3'.

Automatic conversion script
Id: cif_fix_values 3143 2015-03-26 13:38:13Z robertas 
;
_cod_original_sg_symbol_H-M 'P 21/c'
_cod_database_code 1516483

loop_
_symmetry_equiv_pos_as_xyz
'x, y, z'
'-x, y+1/2, -z+1/2'
'-x, -y, -z'
'x, -y-1/2, z-1/2'

loop_
_atom_site_label
_atom_site_type_symbol
_atom_site_fract_x
_atom_site_fract_y
_atom_site_fract_z
_atom_site_U_iso_or_equiv
_atom_site_adp_type
_atom_site_occupancy
_atom_site_calc_flag
_atom_site_refinement_flags
N1 N 0.40403(8) 0.58674(11) 0.05736(4) 0.0339(2) Uani 1 d .
C2 C 0.29900(9) 0.50861(12) 0.02747(5) 0.0339(2) Uani 1 d .
C3 C 0.24448(10) 0.53812(13) -0.03715(5) 0.0354(2) Uani 1 d .
O3 O 0.27769(8) 0.63017(11) -0.07590(4) 0.0473(2) Uani 1 d .
C4 C 0.13533(10) 0.43221(13) -0.05066(5) 0.0365(2) Uani 1 d .
C5 C 0.05291(11) 0.41345(15) -0.10581(6) 0.0443(3) Uani 1 d .
H5 H 0.0608 0.4723 -0.1427 0.053 Uiso 1 calc R
C6 C -0.04234(11) 0.30544(16) -0.10576(6) 0.0486(3) Uani 1 d .
H6 H -0.1006 0.2904 -0.1431 0.058 Uiso 1 calc R
C7 C -0.05288(12) 0.21978(16) -0.05186(6) 0.0489(3) Uani 1 d .
H7 H -0.1183 0.1464 -0.0527 0.059 Uiso 1 calc R
C8 C 0.03107(11) 0.23938(15) 0.00374(6) 0.0453(3) Uani 1 d .
H8 H 0.0238 0.1805 0.0407 0.054 Uiso 1 calc R
C9 C 0.12485(10) 0.34695(13) 0.00334(5) 0.0372(2) Uani 1 d .
C10 C 0.22830(10) 0.39086(14) 0.05484(5) 0.0380(2) Uani 1 d .
O10 O 0.24265(9) 0.33206(12) 0.10810(4) 0.0551(3) Uani 1 d .
C11 C 0.46467(10) 0.52953(13) 0.12084(5) 0.0367(2) Uani 1 d .
H11A H 0.5281 0.4500 0.1156 0.044 Uiso 1 calc R
H11B H 0.4038 0.4752 0.1420 0.044 Uiso 1 calc R
C12 C 0.52285(9) 0.66683(13) 0.16247(5) 0.0349(2) Uani 1 d .
H12 H 0.5785 0.6168 0.1987 0.042 Uiso 1 calc R
C13 C 0.60106(9) 0.76836(13) 0.12740(5) 0.0349(2) Uani 1 d .
C14 C 0.70382(10) 0.85492(13) 0.15882(5) 0.0377(2) Uani 1 d .
C15 C 0.74327(11) 0.84742(14) 0.22509(6) 0.0431(3) Uani 1 d .
H15 H 0.6992 0.7842 0.2501 0.052 Uiso 1 calc R
C16 C 0.84416(11) 0.93026(16) 0.25341(6) 0.0504(3) Uani 1 d .
H16 H 0.8702 0.9225 0.2977 0.060 Uiso 1 calc R
C17 C 0.90940(11) 1.02662(17) 0.21734(7) 0.0532(3) Uani 1 d .
H17 H 0.9792 1.0837 0.2374 0.064 Uiso 1 calc R
C18 C 0.87326(11) 1.03879(16) 0.15372(7) 0.0487(3) Uani 1 d .
H18 H 0.9178 1.1051 0.1299 0.058 Uiso 1 calc R
C19 C 0.76997(10) 0.95381(14) 0.12250(6) 0.0404(3) Uani 1 d .
C20 C 0.73014(11) 0.96617(14) 0.05635(6) 0.0431(3) Uani 1 d .
H20 H 0.7733 1.0333 0.0322 0.052 Uiso 1 calc R
C21 C 0.63137(11) 0.88357(14) 0.02717(5) 0.0411(3) Uani 1 d .
H21 H 0.6058 0.8936 -0.0171 0.049 Uiso 1 calc R
C22 C 0.56599(10) 0.78206(13) 0.06262(5) 0.0361(2) Uani 1 d .
C23 C 0.45844(10) 0.70133(13) 0.03076(5) 0.0367(2) Uani 1 d .
H23 H 0.4255 0.7322 -0.0112 0.044 Uiso 1 calc R
C24 C 0.42946(9) 0.76383(13) 0.19030(5) 0.0344(2) Uani 1 d .
C25 C 0.36520(10) 0.89115(14) 0.15846(5) 0.0395(2) Uani 1 d .
H25 H 0.3826 0.9238 0.1187 0.047 Uiso 1 calc R
C26 C 0.27613(11) 0.97092(15) 0.18410(6) 0.0474(3) Uani 1 d .
H26 H 0.2322 1.0570 0.1619 0.057 Uiso 1 calc R
C27 C 0.25174(11) 0.92409(17) 0.24236(6) 0.0510(3) Uani 1 d .
H27 H 0.1902 0.9776 0.2599 0.061 Uiso 1 calc R
C28 C 0.31610(12) 0.80034(17) 0.27504(6) 0.0503(3) Uani 1 d .
H28 H 0.2999 0.7699 0.3153 0.060 Uiso 1 calc R
C29 C 0.40433(11) 0.72054(14) 0.24909(5) 0.0427(3) Uani 1 d .
H29 H 0.4483 0.6351 0.2717 0.051 Uiso 1 calc R

loop_
_atom_site_aniso_label
_atom_site_aniso_U_11
_atom_site_aniso_U_22
_atom_site_aniso_U_33
_atom_site_aniso_U_23
_atom_site_aniso_U_13
_atom_site_aniso_U_12
N1 0.0373(4) 0.0339(4) 0.0304(4) -0.0005(3) 0.0057(3) 0.0039(3)
C2 0.0362(5) 0.0344(5) 0.0311(5) -0.0006(4) 0.0057(4) 0.0032(4)
C3 0.0402(5) 0.0351(5) 0.0311(5) 0.0005(4) 0.0068(4) 0.0041(4)
O3 0.0551(5) 0.0516(5) 0.0336(4) 0.0076(4) 0.0033(3) -0.0077(4)
C4 0.0380(5) 0.0361(5) 0.0354(5) -0.0015(4) 0.0066(4) 0.0050(4)
C5 0.0455(6) 0.0478(6) 0.0377(6) 0.0002(5) 0.0019(5) 0.0004(5)
C6 0.0433(6) 0.0531(7) 0.0465(6) -0.0049(6) 0.0000(5) -0.0014(5)
C7 0.0412(6) 0.0506(7) 0.0549(7) -0.0045(6) 0.0082(5) -0.0056(5)
C8 0.0436(6) 0.0486(6) 0.0447(6) 0.0025(5) 0.0102(5) -0.0025(5)
C9 0.0375(5) 0.0378(5) 0.0370(5) -0.0008(4) 0.0082(4) 0.0038(4)
C10 0.0405(6) 0.0405(6) 0.0334(5) 0.0018(4) 0.0073(4) 0.0019(4)
O10 0.0590(5) 0.0661(6) 0.0382(4) 0.0146(4) 0.0025(4) -0.0140(5)
C11 0.0407(5) 0.0347(5) 0.0330(5) 0.0033(4) 0.0016(4) 0.0050(4)
C12 0.0351(5) 0.0367(5) 0.0314(5) 0.0030(4) 0.0019(4) 0.0035(4)
C13 0.0331(5) 0.0346(5) 0.0374(5) 0.0007(4) 0.0069(4) 0.0053(4)
C14 0.0330(5) 0.0362(5) 0.0436(6) -0.0008(4) 0.0060(4) 0.0058(4)
C15 0.0397(6) 0.0429(6) 0.0446(6) 0.0009(5) 0.0016(5) 0.0028(5)
C16 0.0434(6) 0.0523(7) 0.0512(7) -0.0019(6) -0.0040(5) 0.0019(5)
C17 0.0356(6) 0.0568(7) 0.0640(8) -0.0050(6) -0.0001(5) -0.0014(5)
C18 0.0360(6) 0.0491(7) 0.0626(8) -0.0028(6) 0.0129(5) -0.0013(5)
C19 0.0340(5) 0.0396(6) 0.0488(6) -0.0024(5) 0.0106(4) 0.0049(4)
C20 0.0420(6) 0.0412(6) 0.0495(6) 0.0021(5) 0.0174(5) 0.0017(5)
C21 0.0444(6) 0.0419(6) 0.0388(5) 0.0012(5) 0.0124(5) 0.0037(5)
C22 0.0369(5) 0.0356(5) 0.0366(5) -0.0007(4) 0.0089(4) 0.0044(4)
C23 0.0414(6) 0.0381(5) 0.0310(5) 0.0003(4) 0.0076(4) 0.0026(4)
C24 0.0330(5) 0.0375(5) 0.0316(5) -0.0029(4) 0.0029(4) -0.0036(4)
C25 0.0390(6) 0.0428(6) 0.0357(5) -0.0028(4) 0.0040(4) 0.0030(4)
C26 0.0392(6) 0.0474(6) 0.0537(7) -0.0108(5) 0.0027(5) 0.0039(5)
C27 0.0394(6) 0.0576(7) 0.0588(8) -0.0232(6) 0.0161(5) -0.0094(5)
C28 0.0541(7) 0.0574(7) 0.0431(6) -0.0121(6) 0.0185(5) -0.0199(6)
C29 0.0486(6) 0.0440(6) 0.0355(5) -0.0010(5) 0.0076(5) -0.0093(5)

loop_
_atom_type_symbol
_atom_type_description
_atom_type_scat_dispersion_real
_atom_type_scat_dispersion_imag
_atom_type_scat_source
C C 0.0033 0.0016 'International Tables Vol C Tables 4.2.6.8 and 6.1.1.4'
H H 0.0000 0.0000 'International Tables Vol C Tables 4.2.6.8 and 6.1.1.4'
N N 0.0061 0.0033 'International Tables Vol C Tables 4.2.6.8 and 6.1.1.4'
O O 0.0106 0.0060 'International Tables Vol C Tables 4.2.6.8 and 6.1.1.4'

loop_
_geom_angle_atom_site_label_1
_geom_angle_atom_site_label_2
_geom_angle_atom_site_label_3
_geom_angle
C23 N1 C2 123.50(9)
C23 N1 C11 117.39(9)
C2 N1 C11 118.92(9)
N1 C2 C3 123.09(9)
N1 C2 C10 127.00(9)
C3 C2 C10 109.91(9)
O3 C3 C2 129.20(10)
O3 C3 C4 124.46(10)
C2 C3 C4 106.34(9)
C5 C4 C9 121.59(11)
C5 C4 C3 129.44(10)
C9 C4 C3 108.97(9)
C4 C5 C6 117.89(11)
C7 C6 C5 120.63(12)
C6 C7 C8 121.09(12)
C9 C8 C7 117.90(11)
C8 C9 C4 120.90(11)
C8 C9 C10 129.89(10)
C4 C9 C10 109.21(10)
O10 C10 C2 131.07(11)
O10 C10 C9 123.36(10)
C2 C10 C9 105.57(9)
N1 C11 C12 112.14(8)
C13 C12 C24 113.25(9)
C13 C12 C11 110.51(9)
C24 C12 C11 112.24(9)
C22 C13 C14 120.01(10)
C22 C13 C12 117.57(9)
C14 C13 C12 122.34(9)
C15 C14 C13 122.64(10)
C15 C14 C19 118.46(10)
C13 C14 C19 118.90(10)
C16 C15 C14 120.83(12)
C15 C16 C17 120.43(12)
C18 C17 C16 120.45(12)
C17 C18 C19 120.88(12)
C18 C19 C20 121.73(11)
C18 C19 C14 118.94(11)
C20 C19 C14 119.33(10)
C21 C20 C19 120.99(11)
C20 C21 C22 120.27(11)
C13 C22 C21 120.47(10)
C13 C22 C23 120.44(10)
C21 C22 C23 118.98(10)
N1 C23 C22 122.75(10)
C29 C24 C25 118.52(10)
C29 C24 C12 118.74(10)
C25 C24 C12 122.70(9)
C26 C25 C24 120.82(11)
C27 C26 C25 119.51(12)
C28 C27 C26 120.42(11)
C27 C28 C29 119.84(12)
C28 C29 C24 120.87(12)

loop_
_geom_bond_atom_site_label_1
_geom_bond_atom_site_label_2
_geom_bond_distance
N1 C23 1.3148(14)
N1 C2 1.3963(14)
N1 C11 1.4937(13)
C2 C3 1.4394(14)
C2 C10 1.4469(15)
C3 O3 1.2365(13)
C3 C4 1.4912(15)
C4 C5 1.3786(16)
C4 C9 1.3845(15)
C5 C6 1.3928(18)
C6 C7 1.3846(19)
C7 C8 1.3954(18)
C8 C9 1.3789(16)
C9 C10 1.5004(15)
C10 O10 1.2313(13)
C11 C12 1.5267(15)
C12 C13 1.5087(15)
C12 C24 1.5216(14)
C13 C22 1.3861(15)
C13 C14 1.4224(15)
C14 C15 1.4194(16)
C14 C19 1.4267(16)
C15 C16 1.3702(17)
C16 C17 1.4050(19)
C17 C18 1.3627(19)
C18 C19 1.4186(17)
C19 C20 1.4200(17)
C20 C21 1.3574(17)
C21 C22 1.4225(15)
C22 C23 1.4412(16)
C24 C29 1.3906(15)
C24 C25 1.3922(15)
C25 C26 1.3875(16)
C26 C27 1.3847(19)
C27 C28 1.378(2)
C28 C29 1.3838(17)
